data_1548341
loop_
_publ_author_name
'Congqing Zhu'
'Caixia Yang'
'Yongheng Wang'
'Gan Lin'
'Yuhui Yang'
'Xiaoyong Wang'
'Jun Zhu'
'Xiaoyuan Chen'
'Xin Lu'
'Gang Liu'
'Haiping Xia'

_publ_section_title
;
 CCCCC pentadentate chelates with planar Mobius aromaticity and unique
 properties
;
_journal_name_full 'Science Advances'
_journal_page_first 1601031
_journal_paper_doi 10.1126/sciadv.1601031
_journal_volume 2
_journal_year 2016
_chemical_formula_moiety 'C78 H62 Os P3, BF4, CH2Cl2, 0.5 HO'
_chemical_formula_sum 'C79 H64.5 B Cl2 F4 O0.5 Os P3'
_chemical_formula_weight 1462.63
_space_group_IT_number 15
_symmetry_cell_setting monoclinic
_symmetry_space_group_name_Hall '-C 2yc'
_symmetry_space_group_name_H-M 'C 1 2/c 1'
_atom_sites_solution_hydrogens geom
_atom_sites_solution_primary direct
_atom_sites_solution_secondary difmap
_cell_angle_alpha 90.00
_cell_angle_beta 90.15(3)
_cell_angle_gamma 90.00
_cell_formula_units_Z 8
_cell_length_a 42.105(8)
_cell_length_b 12.613(3)
_cell_length_c 24.741(5)
_cell_measurement_reflns_used 47142
_cell_measurement_temperature 173(2)
_cell_measurement_theta_max 54.99
_cell_measurement_theta_min 6.04
_cell_volume 13139(5)
_computing_cell_refinement RAPID-AUTO
_computing_data_collection 'RAPID-AUTO (Rigaku Corporation, 1998)'
_computing_data_reduction 'CrystalStructure (Rigaku/MSC and Rigaku Corporation, 2002)'
_computing_molecular_graphics 'XP (Sheldrick, 1993)'
_computing_publication_material SHELXL-97
_computing_structure_refinement 'SHELXL-97 (Sheldrick, 1997)'
_computing_structure_solution 'SHELXS-97 (Sheldrick, 1990)'
_diffrn_ambient_temperature 173(2)
_diffrn_measured_fraction_theta_full 0.998
_diffrn_measured_fraction_theta_max 0.998
_diffrn_measurement_device_type 'Rigaku RAXIS-RAPID'
_diffrn_measurement_method '\w scan'
_diffrn_radiation_monochromator graphite
_diffrn_radiation_source 'fine-focus sealed tube'
_diffrn_radiation_type MoK\a
_diffrn_radiation_wavelength 0.71073
_diffrn_reflns_av_R_equivalents 0.0389
_diffrn_reflns_av_sigmaI/netI 0.0296
_diffrn_reflns_limit_h_max 50
_diffrn_reflns_limit_h_min -50
_diffrn_reflns_limit_k_max 14
_diffrn_reflns_limit_k_min -13
_diffrn_reflns_limit_l_max 29
_diffrn_reflns_limit_l_min -29
_diffrn_reflns_number 49994
_diffrn_reflns_theta_full 25.00
_diffrn_reflns_theta_max 25.00
_diffrn_reflns_theta_min 3.02
_exptl_absorpt_coefficient_mu 2.153
_exptl_absorpt_correction_T_max 1.0000
_exptl_absorpt_correction_T_min 0.5445
_exptl_absorpt_correction_type multi-scan
_exptl_crystal_colour yellow-green
_exptl_crystal_density_diffrn 1.479
_exptl_crystal_density_method 'not measured'
_exptl_crystal_description BLOCK
_exptl_crystal_F_000 5908
_exptl_crystal_size_max 0.20
_exptl_crystal_size_mid 0.15
_exptl_crystal_size_min 0.15
_refine_diff_density_max 1.607
_refine_diff_density_min -1.021
_refine_diff_density_rms 0.092
_refine_ls_extinction_method none
_refine_ls_goodness_of_fit_ref 1.084
_refine_ls_hydrogen_treatment constr
_refine_ls_matrix_type full
_refine_ls_number_parameters 807
_refine_ls_number_reflns 11520
_refine_ls_number_restraints 30
_refine_ls_restrained_S_all 1.106
_refine_ls_R_factor_all 0.0380
_refine_ls_R_factor_gt 0.0326
_refine_ls_shift/su_max 0.002
_refine_ls_shift/su_mean 0.000
_refine_ls_structure_factor_coef Fsqd
_refine_ls_weighting_details 'calc w=1/[\s^2^(Fo^2^)+(0.0398P)^2^+52.3623P] where P=(Fo^2^+2Fc^2^)/3'
_refine_ls_weighting_scheme calc
_refine_ls_wR_factor_gt 0.0819
_refine_ls_wR_factor_ref 0.0853
_reflns_number_gt 10259
_reflns_number_total 11520
_reflns_threshold_expression >2sigma(I)
_cod_data_source_file 2a.cif
_cod_data_source_block 1
_cod_depositor_comments
;
The following automatic conversions were performed:

'_exptl_absorpt_correction_type' value 'Multi-scan' changed to
'multi-scan' according to the built-in table from CIF Core dictionary
named 'cif_core.dic' version 2.4.1 from 2010-06-29.

Automatic conversion script
Id: cif_fix_values 5376 2017-05-30 11:51:03Z andrius 
;
_cod_original_sg_symbol_H-M C2/c
_cod_original_formula_sum 'C79 H64.50 B Cl2 F4 O0.50 Os P3'
_cod_database_code 1548341

loop_
_symmetry_equiv_pos_as_xyz
'x, y, z'
'-x, y, -z+1/2'
'x+1/2, y+1/2, z'
'-x+1/2, y+1/2, -z+1/2'
'-x, -y, -z'
'x, -y, z-1/2'
'-x+1/2, -y+1/2, -z'
'x+1/2, -y+1/2, z-1/2'

loop_
_atom_site_label
_atom_site_type_symbol
_atom_site_fract_x
_atom_site_fract_y
_atom_site_fract_z
_atom_site_U_iso_or_equiv
_atom_site_adp_type
_atom_site_occupancy
_atom_site_symmetry_multiplicity
_atom_site_calc_flag
_atom_site_refinement_flags
_atom_site_disorder_assembly
_atom_site_disorder_group
C1 C -0.12539(9) -0.6809(3) 0.63701(16) 0.0232(8) Uani 1 1 d . . .
H1 H -0.1159 -0.6539 0.6051 0.028 Uiso 1 1 calc R . .
C2 C -0.10783(9) -0.7017(3) 0.68225(16) 0.0248(8) Uani 1 1 d . . .
C3 C -0.12521(10) -0.7408(3) 0.72821(16) 0.0266(8) Uani 1 1 d . . .
H3 H -0.1156 -0.7569 0.7620 0.032 Uiso 1 1 calc R . .
C4 C -0.15684(9) -0.7524(3) 0.71823(15) 0.0229(8) Uani 1 1 d . . .
C5 C -0.17969(9) -0.7890(3) 0.75597(15) 0.0245(8) Uani 1 1 d . . .
H5 H -0.1742 -0.8099 0.7917 0.029 Uiso 1 1 calc R . .
C6 C -0.20989(9) -0.7917(3) 0.73719(15) 0.0241(8) Uani 1 1 d . . .
H6 H -0.2269 -0.8157 0.7591 0.029 Uiso 1 1 calc R . .
C7 C -0.21505(9) -0.7567(3) 0.68249(15) 0.0230(8) Uani 1 1 d . . .
C8 C -0.24726(9) -0.7582(3) 0.66612(15) 0.0236(8) Uani 1 1 d . . .
H8 H -0.2621 -0.7839 0.6918 0.028 Uiso 1 1 calc R . .
C9 C -0.25950(9) -0.7263(3) 0.61682(15) 0.0234(8) Uani 1 1 d . . .
C10 C -0.23846(9) -0.6921(3) 0.57432(15) 0.0241(8) Uani 1 1 d . . .
H10 H -0.2472 -0.6712 0.5405 0.029 Uiso 1 1 calc R . .
C11 C -0.20645(9) -0.6891(3) 0.58141(15) 0.0215(8) Uani 1 1 d . . .
C12 C -0.17813(9) -0.6730(3) 0.55235(15) 0.0237(8) Uani 1 1 d . . .
H12 H -0.1726 -0.7347 0.5288 0.028 Uiso 1 1 calc R . .
C91 C -0.29399(10) -0.7261(3) 0.60684(16) 0.0252(8) Uani 1 1 d . . .
C92 C -0.31415(10) -0.8015(3) 0.63049(17) 0.0292(9) Uani 1 1 d . . .
H92 H -0.3053 -0.8565 0.6519 0.035 Uiso 1 1 calc R . .
C93 C -0.34654(10) -0.7970(3) 0.62320(18) 0.0337(10) Uani 1 1 d . . .
H93 H -0.3596 -0.8500 0.6389 0.040 Uiso 1 1 calc R . .
C94 C -0.36014(10) -0.7168(3) 0.59347(18) 0.0347(10) Uani 1 1 d . . .
H94 H -0.3826 -0.7128 0.5895 0.042 Uiso 1 1 calc R . .
C95 C -0.34070(10) -0.6419(4) 0.56947(17) 0.0341(10) Uani 1 1 d . . .
H95 H -0.3499 -0.5865 0.5486 0.041 Uiso 1 1 calc R . .
C96 C -0.30810(10) -0.6465(3) 0.57539(16) 0.0291(9) Uani 1 1 d . . .
H96 H -0.2951 -0.5953 0.5580 0.035 Uiso 1 1 calc R . .
C111 C -0.12237(9) -0.9219(3) 0.58962(16) 0.0279(9) Uani 1 1 d . . .
C112 C -0.10557(11) -1.0149(3) 0.60062(18) 0.0377(10) Uani 1 1 d . . .
H112 H -0.1133 -1.0627 0.6272 0.045 Uiso 1 1 calc R . .
C113 C -0.07783(12) -1.0381(4) 0.5733(2) 0.0484(13) Uani 1 1 d . . .
H113 H -0.0664 -1.1009 0.5816 0.058 Uiso 1 1 calc R . .
C114 C -0.06676(11) -0.9700(4) 0.5338(2) 0.0454(12) Uani 1 1 d . . .
H114 H -0.0476 -0.9859 0.5153 0.054 Uiso 1 1 calc R . .
C115 C -0.08338(11) -0.8791(4) 0.52122(17) 0.0370(10) Uani 1 1 d . . .
H115 H -0.0761 -0.8336 0.4933 0.044 Uiso 1 1 calc R . .
C116 C -0.11074(10) -0.8545(3) 0.54939(16) 0.0311(9) Uani 1 1 d . . .
H116 H -0.1218 -0.7908 0.5413 0.037 Uiso 1 1 calc R . .
C121 C -0.16338(10) -0.9822(3) 0.67810(15) 0.0262(9) Uani 1 1 d . . .
C122 C -0.19073(10) -1.0373(3) 0.68971(17) 0.0324(9) Uani 1 1 d . . .
H122 H -0.2079 -1.0365 0.6647 0.039 Uiso 1 1 calc R . .
C123 C -0.19347(12) -1.0945(4) 0.73794(19) 0.0402(11) Uani 1 1 d . . .
H123 H -0.2125 -1.1319 0.7458 0.048 Uiso 1 1 calc R . .
C124 C -0.16848(13) -1.0962(4) 0.77386(18) 0.0439(12) Uani 1 1 d . . .
H124 H -0.1704 -1.1338 0.8069 0.053 Uiso 1 1 calc R . .
C125 C -0.14068(12) -1.0433(3) 0.76195(17) 0.0392(11) Uani 1 1 d . . .
H125 H -0.1234 -1.0456 0.7866 0.047 Uiso 1 1 calc R . .
C126 C -0.13790(11) -0.9871(3) 0.71442(16) 0.0307(9) Uani 1 1 d . . .
H126 H -0.1186 -0.9516 0.7063 0.037 Uiso 1 1 calc R . .
C131 C -0.18758(10) -0.9627(3) 0.57127(15) 0.0250(8) Uani 1 1 d . . .
C132 C -0.21993(10) -0.9445(3) 0.57351(15) 0.0266(9) Uani 1 1 d . . .
H132 H -0.2279 -0.8924 0.5977 0.032 Uiso 1 1 calc R . .
C133 C -0.24108(10) -1.0004(3) 0.54123(15) 0.0294(9) Uani 1 1 d . . .
H133 H -0.2632 -0.9865 0.5434 0.035 Uiso 1 1 calc R . .
C134 C -0.22978(11) -1.0765(3) 0.50593(16) 0.0334(10) Uani 1 1 d . . .
H134 H -0.2441 -1.1155 0.4838 0.040 Uiso 1 1 calc R . .
C135 C -0.19748(11) -1.0953(3) 0.50322(17) 0.0349(10) Uani 1 1 d . . .
H135 H -0.1897 -1.1470 0.4787 0.042 Uiso 1 1 calc R . .
C136 C -0.17626(11) -1.0403(3) 0.53549(16) 0.0305(9) Uani 1 1 d . . .
H136 H -0.1542 -1.0549 0.5335 0.037 Uiso 1 1 calc R . .
C141 C -0.16774(10) -0.5711(3) 0.52938(15) 0.0271(9) Uani 1 1 d . . .
C142 C -0.18599(10) -0.4796(3) 0.53403(16) 0.0305(9) Uani 1 1 d . . .
H142 H -0.2062 -0.4833 0.5509 0.037 Uiso 1 1 calc R . .
C143 C -0.17524(12) -0.3833(4) 0.51457(17) 0.0397(11) Uani 1 1 d . . .
H143 H -0.1880 -0.3218 0.5187 0.048 Uiso 1 1 calc R . .
C144 C -0.14609(13) -0.3757(4) 0.48908(18) 0.0455(12) Uani 1 1 d . . .
H144 H -0.1386 -0.3091 0.4764 0.055 Uiso 1 1 calc R . .
C145 C -0.12798(12) -0.4660(4) 0.48239(17) 0.0410(11) Uani 1 1 d . . .
H145 H -0.1082 -0.4619 0.4642 0.049 Uiso 1 1 calc R . .
C146 C -0.13856(10) -0.5635(4) 0.50222(16) 0.0341(10) Uani 1 1 d . . .
H146 H -0.1259 -0.6251 0.4973 0.041 Uiso 1 1 calc R . .
C211 C -0.18542(5) -0.5383(2) 0.75447(7) 0.0248(8) Uani 1 1 d G . .
C212 C -0.15873(4) -0.5541(2) 0.78666(9) 0.0269(8) Uani 1 1 d G . .
H212 H -0.1382 -0.5534 0.7709 0.032 Uiso 1 1 calc R . .
C213 C -0.16212(5) -0.5708(2) 0.84187(9) 0.0332(10) Uani 1 1 d G . .
H213 H -0.1439 -0.5816 0.8639 0.040 Uiso 1 1 calc R . .
C214 C -0.19219(6) -0.5719(2) 0.86489(7) 0.0346(10) Uani 1 1 d G . .
H214 H -0.1945 -0.5833 0.9026 0.041 Uiso 1 1 calc R . .
C215 C -0.21888(5) -0.5561(2) 0.83270(9) 0.0322(9) Uani 1 1 d G . .
H215 H -0.2394 -0.5568 0.8484 0.039 Uiso 1 1 calc R . .
C216 C -0.21550(5) -0.5393(2) 0.77749(9) 0.0274(9) Uani 1 1 d G . .
H216 H -0.2337 -0.5286 0.7555 0.033 Uiso 1 1 calc R . .
C221 C -0.14614(9) -0.4391(3) 0.67587(16) 0.0275(9) Uani 1 1 d . . .
C222 C -0.09713(11) -0.2909(3) 0.6657(2) 0.0422(11) Uani 1 1 d . . .
H222 H -0.0802 -0.2416 0.6625 0.051 Uiso 1 1 calc R . .
C223 C -0.11580(11) -0.2915(3) 0.7113(2) 0.0398(11) Uani 1 1 d . . .
H223 H -0.1117 -0.2422 0.7395 0.048 Uiso 1 1 calc R . .
C224 C -0.10313(10) -0.3615(3) 0.62487(19) 0.0377(10) Uani 1 1 d . . .
H224 H -0.0907 -0.3595 0.5929 0.045 Uiso 1 1 calc R . .
C225 C -0.12722(10) -0.4362(3) 0.62996(16) 0.0299(9) Uani 1 1 d . . .
H225 H -0.1308 -0.4858 0.6017 0.036 Uiso 1 1 calc R . .
C226 C -0.14059(10) -0.3638(3) 0.71645(17) 0.0319(9) Uani 1 1 d . . .
H226 H -0.1538 -0.3621 0.7475 0.038 Uiso 1 1 calc R . .
C231 C -0.21242(10) -0.4459(3) 0.65844(15) 0.0265(9) Uani 1 1 d . . .
C232 C -0.20742(11) -0.3406(3) 0.64288(16) 0.0311(9) Uani 1 1 d . . .
H232 H -0.1866 -0.3113 0.6441 0.037 Uiso 1 1 calc R . .
C233 C -0.23280(12) -0.2787(3) 0.62565(18) 0.0367(10) Uani 1 1 d . . .
H233 H -0.2292 -0.2079 0.6142 0.044 Uiso 1 1 calc R . .
C234 C -0.26320(11) -0.3193(3) 0.62502(17) 0.0354(10) Uani 1 1 d . . .
H234 H -0.2805 -0.2761 0.6138 0.042 Uiso 1 1 calc R . .
C235 C -0.26847(10) -0.4228(3) 0.64069(16) 0.0322(9) Uani 1 1 d . . .
H235 H -0.2894 -0.4510 0.6403 0.039 Uiso 1 1 calc R . .
C236 C -0.24321(10) -0.4856(3) 0.65701(15) 0.0277(9) Uani 1 1 d . . .
H236 H -0.2470 -0.5570 0.6674 0.033 Uiso 1 1 calc R . .
C311 C -0.04694(10) -0.8141(4) 0.6898(2) 0.0393(11) Uani 1 1 d . . .
C312 C -0.05691(11) -0.8887(4) 0.7278(2) 0.0444(12) Uani 1 1 d . . .
H312 H -0.0724 -0.8699 0.7539 0.053 Uiso 1 1 calc R . .
C313 C -0.04433(13) -0.9899(4) 0.7277(3) 0.0577(15) Uani 1 1 d . . .
H313 H -0.0510 -1.0404 0.7537 0.069 Uiso 1 1 calc R . .
C314 C -0.02193(14) -1.0170(5) 0.6891(3) 0.0644(17) Uani 1 1 d . . .
H314 H -0.0135 -1.0869 0.6884 0.077 Uiso 1 1 calc R . .
C315 C -0.01185(13) -0.9447(5) 0.6523(3) 0.0608(16) Uani 1 1 d . . .
H315 H 0.0037 -0.9645 0.6264 0.073 Uiso 1 1 calc R . .
C316 C -0.02399(11) -0.8422(4) 0.6520(2) 0.0484(13) Uani 1 1 d . . .
H316 H -0.0167 -0.7918 0.6263 0.058 Uiso 1 1 calc R . .
C321 C -0.04991(10) -0.6050(4) 0.63523(19) 0.0374(10) Uani 1 1 d . . .
C322 C -0.03463(11) -0.5094(4) 0.6467(2) 0.0435(12) Uani 1 1 d . . .
H322 H -0.0315 -0.4876 0.6831 0.052 Uiso 1 1 calc R . .
C323 C -0.02404(12) -0.4462(4) 0.6038(3) 0.0571(15) Uani 1 1 d . . .
H323 H -0.0136 -0.3810 0.6109 0.069 Uiso 1 1 calc R . .
C324 C -0.02877(13) -0.4784(5) 0.5517(3) 0.0652(17) Uani 1 1 d . . .
H324 H -0.0220 -0.4343 0.5228 0.078 Uiso 1 1 calc R . .
C325 C -0.04326(13) -0.5740(5) 0.5403(2) 0.0623(16) Uani 1 1 d . . .
H325 H -0.0459 -0.5962 0.5039 0.075 Uiso 1 1 calc R . .
C326 C -0.05384(11) -0.6373(4) 0.5820(2) 0.0472(12) Uani 1 1 d . . .
H326 H -0.0638 -0.7032 0.5743 0.057 Uiso 1 1 calc R . .
C331 C -0.05888(10) -0.6196(3) 0.75263(18) 0.0334(10) Uani 1 1 d . . .
C332 C -0.04045(11) -0.6627(4) 0.7938(2) 0.0409(11) Uani 1 1 d . . .
H332 H -0.0297 -0.7280 0.7884 0.049 Uiso 1 1 calc R . .
C333 C -0.03791(12) -0.6097(4) 0.8426(2) 0.0478(12) Uani 1 1 d . . .
H333 H -0.0257 -0.6396 0.8711 0.057 Uiso 1 1 calc R . .
C334 C -0.05310(12) -0.5135(4) 0.8500(2) 0.0482(12) Uani 1 1 d . . .
H334 H -0.0511 -0.4775 0.8836 0.058 Uiso 1 1 calc R . .
C335 C -0.07114(11) -0.4695(4) 0.8091(2) 0.0442(12) Uani 1 1 d . . .
H335 H -0.0814 -0.4032 0.8143 0.053 Uiso 1 1 calc R . .
C336 C -0.07418(10) -0.5224(3) 0.76041(19) 0.0371(10) Uani 1 1 d . . .
H336 H -0.0867 -0.4927 0.7322 0.045 Uiso 1 1 calc R . .
Os1 Os -0.174093(3) -0.710922(11) 0.641073(5) 0.01930(6) Uani 1 1 d . . .
P2 P -0.16146(2) -0.89320(8) 0.61925(4) 0.0227(2) Uani 1 1 d . . .
P1 P -0.17953(2) -0.53229(8) 0.68013(4) 0.0223(2) Uani 1 1 d . . .
P3 P -0.06553(3) -0.68505(9) 0.68910(5) 0.0307(2) Uani 1 1 d . . .
B1 B -0.0461(2) -0.8017(6) 0.3747(4) 0.074(2) Uani 1 1 d . . .
F1 F -0.07080(19) -0.8268(8) 0.3363(4) 0.211(4) Uani 1 1 d . . .
F2 F -0.04359(17) -0.8919(3) 0.3976(2) 0.162(3) Uani 1 1 d . . .
F3 F -0.02348(12) -0.7683(3) 0.3424(2) 0.1169(19) Uani 1 1 d . . .
F4 F -0.05892(9) -0.7250(3) 0.40609(16) 0.0771(11) Uani 1 1 d . . .
Cl1 Cl -0.12530(14) -0.8585(3) 0.88318(14) 0.243(3) Uani 1 1 d U . .
Cl4 Cl -0.06307(16) -0.8072(4) 0.9388(3) 0.294(3) Uani 1 1 d U . .
C0AA C -0.0901(4) -0.8976(14) 0.9034(7) 0.245(8) Uani 1 1 d U . .
H0AA H -0.0787 -0.9237 0.8711 0.294 Uiso 1 1 calc R . .
H0AB H -0.0933 -0.9596 0.9273 0.294 Uiso 1 1 calc R . .
O1 O 0.0000 -0.3588(7) 0.7500 0.039(2) Uani 0.50 2 d SPG . .
H1A H -0.0147 -0.3193 0.7376 0.059 Uiso 0.50 1 d PG . .

loop_
_atom_site_aniso_label
_atom_site_aniso_U_11
_atom_site_aniso_U_22
_atom_site_aniso_U_33
_atom_site_aniso_U_23
_atom_site_aniso_U_13
_atom_site_aniso_U_12
C1 0.024(2) 0.0195(18) 0.027(2) -0.0035(16) 0.0023(16) 0.0010(15)
C2 0.021(2) 0.022(2) 0.031(2) -0.0074(16) -0.0021(16) 0.0031(15)
C3 0.032(2) 0.025(2) 0.023(2) -0.0032(16) -0.0042(16) 0.0016(17)
C4 0.031(2) 0.0142(17) 0.0235(19) -0.0039(15) -0.0042(16) 0.0058(15)
C5 0.032(2) 0.0209(19) 0.0205(19) -0.0003(15) -0.0009(16) 0.0019(16)
C6 0.029(2) 0.0205(19) 0.023(2) 0.0006(15) 0.0054(16) -0.0004(16)
C7 0.030(2) 0.0176(18) 0.0215(19) -0.0024(15) -0.0023(16) 0.0039(15)
C8 0.030(2) 0.0170(18) 0.024(2) 0.0006(15) 0.0040(16) 0.0000(16)
C9 0.029(2) 0.0168(18) 0.025(2) -0.0033(15) -0.0005(16) 0.0010(15)
C10 0.031(2) 0.0222(19) 0.0196(19) 0.0015(15) -0.0013(16) -0.0002(16)
C11 0.031(2) 0.0148(17) 0.0183(18) -0.0015(14) -0.0013(15) -0.0001(15)
C12 0.028(2) 0.026(2) 0.0173(18) -0.0007(15) 0.0014(15) -0.0023(16)
C91 0.032(2) 0.0208(19) 0.023(2) -0.0040(15) -0.0003(16) 0.0003(16)
C92 0.030(2) 0.026(2) 0.032(2) 0.0008(17) -0.0030(17) -0.0015(17)
C93 0.032(2) 0.033(2) 0.036(2) -0.0014(19) -0.0013(19) -0.0047(18)
C94 0.026(2) 0.044(3) 0.034(2) -0.004(2) -0.0036(18) -0.0003(19)
C95 0.036(2) 0.039(2) 0.028(2) 0.0018(19) -0.0052(18) 0.0091(19)
C96 0.032(2) 0.031(2) 0.025(2) 0.0017(17) -0.0013(17) 0.0012(18)
C111 0.029(2) 0.029(2) 0.026(2) -0.0044(17) 0.0003(17) 0.0020(17)
C112 0.043(3) 0.032(2) 0.038(2) 0.0027(19) 0.005(2) 0.009(2)
C113 0.043(3) 0.049(3) 0.052(3) -0.001(2) 0.005(2) 0.022(2)
C114 0.036(3) 0.057(3) 0.043(3) -0.011(2) 0.009(2) 0.008(2)
C115 0.038(3) 0.043(3) 0.030(2) -0.004(2) 0.0075(19) -0.001(2)
C116 0.035(2) 0.032(2) 0.026(2) -0.0020(17) 0.0010(17) 0.0012(18)
C121 0.038(2) 0.0176(19) 0.023(2) -0.0018(15) 0.0014(17) 0.0041(16)
C122 0.037(2) 0.028(2) 0.033(2) 0.0059(18) 0.0013(18) -0.0003(18)
C123 0.045(3) 0.034(2) 0.042(3) 0.012(2) 0.012(2) 0.000(2)
C124 0.066(3) 0.038(3) 0.028(2) 0.012(2) 0.005(2) 0.012(2)
C125 0.057(3) 0.034(2) 0.027(2) -0.0002(19) -0.008(2) 0.010(2)
C126 0.040(2) 0.024(2) 0.028(2) -0.0022(17) -0.0065(18) 0.0027(18)
C131 0.035(2) 0.0196(19) 0.0203(19) 0.0028(15) -0.0022(16) -0.0021(16)
C132 0.036(2) 0.0223(19) 0.0215(19) -0.0004(16) 0.0004(17) 0.0025(17)
C133 0.036(2) 0.029(2) 0.023(2) 0.0052(17) -0.0026(17) -0.0039(18)
C134 0.049(3) 0.027(2) 0.024(2) 0.0020(17) -0.0072(19) -0.0084(19)
C135 0.055(3) 0.024(2) 0.026(2) -0.0033(17) -0.001(2) 0.0022(19)
C136 0.042(2) 0.025(2) 0.025(2) 0.0009(17) -0.0007(18) 0.0039(18)
C141 0.034(2) 0.031(2) 0.0167(18) -0.0008(16) -0.0049(16) -0.0045(17)
C142 0.040(2) 0.030(2) 0.021(2) 0.0044(17) -0.0036(17) -0.0012(18)
C143 0.059(3) 0.030(2) 0.030(2) 0.0026(19) -0.007(2) -0.001(2)
C144 0.067(3) 0.035(3) 0.035(3) 0.010(2) -0.003(2) -0.015(2)
C145 0.049(3) 0.045(3) 0.028(2) 0.006(2) 0.005(2) -0.014(2)
C146 0.039(2) 0.040(2) 0.024(2) -0.0001(18) 0.0023(18) -0.001(2)
C211 0.033(2) 0.0178(19) 0.024(2) -0.0038(15) 0.0007(16) -0.0001(16)
C212 0.031(2) 0.0220(19) 0.028(2) -0.0051(16) -0.0014(17) 0.0029(16)
C213 0.041(3) 0.027(2) 0.031(2) -0.0039(18) -0.0099(19) 0.0042(18)
C214 0.051(3) 0.030(2) 0.023(2) 0.0000(17) -0.0001(19) 0.001(2)
C215 0.037(2) 0.031(2) 0.029(2) -0.0026(18) 0.0068(18) 0.0005(18)
C216 0.032(2) 0.024(2) 0.027(2) -0.0028(16) -0.0005(17) -0.0002(17)
C221 0.029(2) 0.0196(19) 0.034(2) 0.0007(17) -0.0003(17) 0.0020(16)
C222 0.036(3) 0.030(2) 0.060(3) 0.003(2) -0.001(2) -0.0060(19)
C223 0.042(3) 0.026(2) 0.051(3) -0.011(2) -0.003(2) -0.0023(19)
C224 0.033(2) 0.034(2) 0.046(3) 0.005(2) 0.006(2) -0.0024(19)
C225 0.034(2) 0.028(2) 0.028(2) 0.0001(17) -0.0012(17) 0.0026(18)
C226 0.039(2) 0.023(2) 0.034(2) -0.0060(18) 0.0011(18) -0.0001(18)
C231 0.037(2) 0.026(2) 0.0175(18) -0.0024(16) -0.0003(16) 0.0059(17)
C232 0.039(2) 0.028(2) 0.026(2) -0.0013(17) -0.0010(18) 0.0039(18)
C233 0.054(3) 0.024(2) 0.031(2) 0.0008(18) -0.002(2) 0.007(2)
C234 0.045(3) 0.035(2) 0.026(2) -0.0074(18) -0.0080(19) 0.015(2)
C235 0.035(2) 0.036(2) 0.026(2) -0.0101(18) -0.0054(17) 0.0069(19)
C236 0.037(2) 0.026(2) 0.0203(19) -0.0043(16) -0.0018(17) 0.0016(17)
C311 0.026(2) 0.037(2) 0.055(3) -0.011(2) -0.009(2) 0.0056(19)
C312 0.038(3) 0.036(3) 0.059(3) -0.002(2) -0.011(2) 0.006(2)
C313 0.049(3) 0.041(3) 0.083(4) 0.000(3) -0.024(3) 0.011(2)
C314 0.057(4) 0.042(3) 0.095(5) -0.018(3) -0.031(3) 0.018(3)
C315 0.044(3) 0.061(4) 0.078(4) -0.026(3) -0.008(3) 0.020(3)
C316 0.034(3) 0.046(3) 0.065(3) -0.020(3) -0.006(2) 0.008(2)
C321 0.025(2) 0.042(3) 0.045(3) 0.002(2) 0.0043(19) 0.0008(19)
C322 0.028(2) 0.041(3) 0.062(3) 0.000(2) 0.005(2) 0.001(2)
C323 0.037(3) 0.049(3) 0.085(4) 0.011(3) 0.017(3) -0.001(2)
C324 0.048(3) 0.077(4) 0.071(4) 0.025(3) 0.025(3) 0.002(3)
C325 0.046(3) 0.089(5) 0.052(3) 0.006(3) 0.015(3) 0.000(3)
C326 0.030(2) 0.063(3) 0.048(3) -0.006(3) 0.008(2) -0.004(2)
C331 0.024(2) 0.033(2) 0.043(2) -0.006(2) -0.0027(18) -0.0029(18)
C332 0.034(3) 0.038(3) 0.051(3) -0.004(2) -0.011(2) 0.001(2)
C333 0.043(3) 0.055(3) 0.046(3) -0.002(2) -0.012(2) -0.005(2)
C334 0.041(3) 0.054(3) 0.049(3) -0.017(2) -0.005(2) -0.010(2)
C335 0.034(3) 0.044(3) 0.055(3) -0.013(2) -0.004(2) -0.001(2)
C336 0.030(2) 0.036(2) 0.045(3) -0.007(2) -0.0058(19) -0.0004(19)
Os1 0.02251(9) 0.01829(9) 0.01711(9) 0.00028(6) -0.00015(6) 0.00033(6)
P2 0.0273(5) 0.0200(5) 0.0207(5) 0.0001(4) 0.0000(4) 0.0011(4)
P1 0.0260(5) 0.0200(5) 0.0209(5) -0.0002(4) -0.0001(4) 0.0001(4)
P3 0.0240(5) 0.0301(6) 0.0379(6) -0.0048(5) -0.0033(4) 0.0011(4)
B1 0.084(6) 0.048(4) 0.089(6) 0.003(4) 0.044(5) 0.001(4)
F1 0.152(6) 0.285(10) 0.197(8) -0.117(8) 0.019(6) -0.032(6)
F2 0.259(7) 0.063(3) 0.165(5) 0.042(3) 0.132(5) 0.057(4)
F3 0.131(4) 0.075(3) 0.145(4) 0.010(3) 0.091(3) 0.006(3)
F4 0.092(3) 0.051(2) 0.088(3) 0.0004(18) 0.037(2) 0.0094(18)
Cl1 0.429(7) 0.172(3) 0.129(3) -0.039(2) -0.110(3) 0.148(4)
Cl4 0.313(7) 0.199(4) 0.372(8) 0.145(5) 0.085(6) -0.033(4)
C0AA 0.287(15) 0.224(14) 0.225(13) -0.063(11) -0.109(12) 0.127(12)
O1 0.056(6) 0.030(5) 0.032(5) 0.000 0.020(4) 0.000

loop_
_atom_type_symbol
_atom_type_description
_atom_type_scat_dispersion_real
_atom_type_scat_dispersion_imag
_atom_type_scat_source
C C 0.0033 0.0016 'International Tables Vol C Tables 4.2.6.8 and 6.1.1.4'
H H 0.0000 0.0000 'International Tables Vol C Tables 4.2.6.8 and 6.1.1.4'
B B 0.0013 0.0007 'International Tables Vol C Tables 4.2.6.8 and 6.1.1.4'
Cl Cl 0.1484 0.1585 'International Tables Vol C Tables 4.2.6.8 and 6.1.1.4'
F F 0.0171 0.0103 'International Tables Vol C Tables 4.2.6.8 and 6.1.1.4'
O O 0.0106 0.0060 'International Tables Vol C Tables 4.2.6.8 and 6.1.1.4'
Os Os -1.2165 7.6030 'International Tables Vol C Tables 4.2.6.8 and 6.1.1.4'
P P 0.1023 0.0942 'International Tables Vol C Tables 4.2.6.8 and 6.1.1.4'

loop_
_geom_angle_atom_site_label_1
_geom_angle_atom_site_label_2
_geom_angle_atom_site_label_3
_geom_angle
_geom_angle_site_symmetry_1
_geom_angle_site_symmetry_3
C2 C1 Os1 117.1(3) . .
C1 C2 C3 116.0(4) . .
C1 C2 P3 126.0(3) . .
C3 C2 P3 118.0(3) . .
C4 C3 C2 113.1(4) . .
C3 C4 C5 125.4(4) . .
C3 C4 Os1 118.2(3) . .
C5 C4 Os1 116.4(3) . .
C6 C5 C4 114.9(3) . .
C5 C6 C7 117.0(4) . .
C8 C7 C6 114.0(3) . .
C8 C7 Os1 130.9(3) . .
C6 C7 Os1 115.0(3) . .
C9 C8 C7 127.1(4) . .
C8 C9 C10 120.1(4) . .
C8 C9 C91 120.9(4) . .
C10 C9 C91 119.0(3) . .
C11 C10 C9 121.7(4) . .
C10 C11 C12 141.1(4) . .
C10 C11 Os1 139.1(3) . .
C12 C11 Os1 79.8(2) . .
C11 C12 C141 125.1(4) . .
C11 C12 Os1 62.2(2) . .
C141 C12 Os1 122.6(3) . .
C96 C91 C92 117.4(4) . .
C96 C91 C9 120.7(4) . .
C92 C91 C9 121.8(4) . .
C93 C92 C91 121.2(4) . .
C94 C93 C92 120.7(4) . .
C93 C94 C95 119.0(4) . .
C96 C95 C94 120.9(4) . .
C95 C96 C91 120.6(4) . .
C116 C111 C112 118.1(4) . .
C116 C111 P2 118.7(3) . .
C112 C111 P2 122.7(3) . .
C113 C112 C111 120.7(4) . .
C112 C113 C114 120.0(4) . .
C115 C114 C113 120.3(4) . .
C114 C115 C116 119.7(4) . .
C115 C116 C111 121.1(4) . .
C122 C121 C126 119.0(4) . .
C122 C121 P2 120.8(3) . .
C126 C121 P2 120.0(3) . .
C121 C122 C123 120.6(4) . .
C124 C123 C122 119.6(4) . .
C123 C124 C125 120.2(4) . .
C126 C125 C124 120.3(4) . .
C125 C126 C121 120.3(4) . .
C132 C131 C136 118.5(4) . .
C132 C131 P2 118.9(3) . .
C136 C131 P2 122.4(3) . .
C131 C132 C133 121.6(4) . .
C134 C133 C132 119.7(4) . .
C133 C134 C135 119.3(4) . .
C134 C135 C136 121.3(4) . .
C135 C136 C131 119.6(4) . .
C142 C141 C146 117.8(4) . .
C142 C141 C12 121.8(4) . .
C146 C141 C12 120.3(4) . .
C143 C142 C141 121.2(4) . .
C144 C143 C142 120.7(4) . .
C145 C144 C143 119.2(4) . .
C144 C145 C146 120.5(4) . .
C145 C146 C141 120.5(4) . .
C212 C211 C216 120.0 . .
C212 C211 P1 117.58(14) . .
C216 C211 P1 122.02(14) . .
C211 C212 C213 120.0 . .
C214 C213 C212 120.0 . .
C213 C214 C215 120.0 . .
C216 C215 C214 120.0 . .
C215 C216 C211 120.0 . .
C225 C221 C226 118.2(4) . .
C225 C221 P1 120.3(3) . .
C226 C221 P1 121.3(3) . .
C224 C222 C223 119.7(4) . .
C222 C223 C226 120.5(4) . .
C222 C224 C225 120.5(4) . .
C221 C225 C224 120.8(4) . .
C223 C226 C221 120.2(4) . .
C236 C231 C232 118.4(4) . .
C236 C231 P1 119.6(3) . .
C232 C231 P1 121.9(3) . .
C233 C232 C231 120.1(4) . .
C234 C233 C232 120.6(4) . .
C233 C234 C235 119.9(4) . .
C234 C235 C236 119.9(4) . .
C235 C236 C231 121.1(4) . .
C316 C311 C312 119.5(4) . .
C316 C311 P3 121.6(4) . .
C312 C311 P3 118.9(4) . .
C313 C312 C311 120.3(5) . .
C312 C313 C314 119.4(6) . .
C315 C314 C313 120.7(5) . .
C314 C315 C316 120.8(6) . .
C311 C316 C315 119.2(6) . .
C326 C321 C322 120.1(5) . .
C326 C321 P3 119.7(4) . .
C322 C321 P3 120.2(4) . .
C321 C322 C323 119.0(5) . .
C324 C323 C322 120.0(5) . .
C323 C324 C325 121.0(5) . .
C326 C325 C324 119.8(6) . .
C325 C326 C321 120.1(5) . .
C332 C331 C336 119.9(4) . .
C332 C331 P3 123.2(3) . .
C336 C331 P3 116.9(3) . .
C333 C332 C331 119.5(4) . .
C334 C333 C332 120.3(5) . .
C333 C334 C335 120.6(5) . .
C336 C335 C334 119.6(5) . .
C335 C336 C331 120.1(4) . .
C11 Os1 C1 126.81(15) . .
C11 Os1 C7 80.82(15) . .
C1 Os1 C7 152.33(15) . .
C11 Os1 C4 157.53(15) . .
C1 Os1 C4 75.66(15) . .
C7 Os1 C4 76.71(15) . .
C11 Os1 C12 37.99(14) . .
C1 Os1 C12 89.21(15) . .
C7 Os1 C12 118.44(14) . .
C4 Os1 C12 163.88(15) . .
C11 Os1 P2 96.58(10) . .
C1 Os1 P2 86.85(10) . .
C7 Os1 P2 91.67(10) . .
C4 Os1 P2 83.74(10) . .
C12 Os1 P2 90.01(10) . .
C11 Os1 P1 95.64(10) . .
C1 Os1 P1 86.87(10) . .
C7 Os1 P1 89.01(10) . .
C4 Os1 P1 84.47(10) . .
C12 Os1 P1 100.46(10) . .
P2 Os1 P1 167.71(3) . .
C131 P2 C111 100.56(18) . .
C131 P2 C121 101.11(17) . .
C111 P2 C121 103.69(18) . .
C131 P2 Os1 117.73(13) . .
C111 P2 Os1 118.22(13) . .
C121 P2 Os1 113.11(12) . .
C221 P1 C231 100.36(18) . .
C221 P1 C211 100.80(16) . .
C231 P1 C211 102.14(15) . .
C221 P1 Os1 119.42(13) . .
C231 P1 Os1 119.86(13) . .
C211 P1 Os1 111.34(9) . .
C331 P3 C321 109.5(2) . .
C331 P3 C2 106.72(19) . .
C321 P3 C2 111.1(2) . .
C331 P3 C311 109.8(2) . .
C321 P3 C311 110.7(2) . .
C2 P3 C311 108.93(19) . .
F2 B1 F3 119.7(7) . .
F2 B1 F4 114.5(7) . .
F3 B1 F4 114.2(6) . .
F2 B1 F1 99.0(8) . .
F3 B1 F1 101.1(8) . .
F4 B1 F1 104.4(7) . .
Cl1 C0AA Cl4 121.2(9) . .

loop_
_geom_bond_atom_site_label_1
_geom_bond_atom_site_label_2
_geom_bond_distance
_geom_bond_site_symmetry_2
C1 C2 1.365(6) .
C1 Os1 2.088(4) .
C2 C3 1.441(6) .
C2 P3 1.801(4) .
C3 C4 1.362(6) .
C4 C5 1.420(5) .
C4 Os1 2.107(4) .
C5 C6 1.353(6) .
C6 C7 1.440(5) .
C7 C8 1.414(5) .
C7 Os1 2.090(4) .
C8 C9 1.383(5) .
C9 C10 1.443(5) .
C9 C91 1.472(6) .
C10 C11 1.359(6) .
C11 C12 1.409(5) .
C11 Os1 2.025(4) .
C12 C141 1.473(5) .
C12 Os1 2.252(4) .
C91 C96 1.401(6) .
C91 C92 1.403(6) .
C92 C93 1.376(6) .
C93 C94 1.375(6) .
C94 C95 1.385(6) .
C95 C96 1.381(6) .
C111 C116 1.398(6) .
C111 C112 1.396(6) .
C111 P2 1.839(4) .
C112 C113 1.383(6) .
C113 C114 1.382(7) .
C114 C115 1.378(7) .
C115 C116 1.383(6) .
C121 C122 1.376(6) .
C121 C126 1.399(6) .
C121 P2 1.840(4) .
C122 C123 1.399(6) .
C123 C124 1.376(7) .
C124 C125 1.380(7) .
C125 C126 1.378(6) .
C131 C132 1.383(6) .
C131 C136 1.404(5) .
C131 P2 1.838(4) .
C132 C133 1.387(6) .
C133 C134 1.383(6) .
C134 C135 1.382(6) .
C135 C136 1.383(6) .
C141 C142 1.391(6) .
C141 C146 1.405(6) .
C142 C143 1.383(6) .
C143 C144 1.385(7) .
C144 C145 1.381(7) .
C145 C146 1.396(6) .
C211 C212 1.3900 .
C211 C216 1.3900 .
C211 P1 1.8581(19) .
C212 C213 1.3900 .
C213 C214 1.3900 .
C214 C215 1.3900 .
C215 C216 1.3900 .
C221 C225 1.389(6) .
C221 C226 1.402(6) .
C221 P1 1.836(4) .
C222 C224 1.369(7) .
C222 C223 1.378(7) .
C223 C226 1.392(6) .
C224 C225 1.390(6) .
C231 C236 1.391(6) .
C231 C232 1.399(6) .
C231 P1 1.841(4) .
C232 C233 1.389(6) .
C233 C234 1.379(7) .
C234 C235 1.380(6) .
C235 C236 1.385(6) .
C311 C316 1.393(7) .
C311 C312 1.396(7) .
C311 P3 1.806(5) .
C312 C313 1.381(7) .
C313 C314 1.386(9) .
C314 C315 1.357(9) .
C315 C316 1.391(7) .
C321 C326 1.388(7) .
C321 C322 1.395(7) .
C321 P3 1.798(5) .
C322 C323 1.402(7) .
C323 C324 1.366(9) .
C324 C325 1.380(9) .
C325 C326 1.379(7) .
C331 C332 1.389(6) .
C331 C336 1.399(6) .
C331 P3 1.797(4) .
C332 C333 1.384(7) .
C333 C334 1.384(7) .
C334 C335 1.381(7) .
C335 C336 1.382(6) .
Os1 P2 2.4211(11) .
Os1 P1 2.4624(11) .
B1 F2 1.276(8) .
B1 F3 1.315(8) .
B1 F4 1.353(8) .
B1 F1 1.441(12) .
Cl1 C0AA 1.640(15) .
Cl4 C0AA 1.831(16) .
